data_7150432
loop_
_publ_author_name
'Peng, Hairuo'
'Carrico, Dora'
'Thai, Van'
'Blaskovich, Michelle'
'Bucher, Cynthia'
'Pusateri, Erin E.'
'Sebti, Said M.'
'Hamilton, Andrew D.'

_publ_section_title
;
 Synthesis and evaluation of potent, highly-selective,
 3-aryl-piperazinone inhibitors of protein geranylgeranyltransferase-I.
;
_journal_issue 9
_journal_name_full 'Organic &amp; biomolecular chemistry'
_journal_page_first 1768
_journal_page_last 1784
_journal_paper_doi 10.1039/b517572k
_journal_volume 4
_journal_year 2006
_chemical_formula_moiety 'C23 H25 F N2 O3 '
_chemical_formula_sum 'C23 H25 F N2 O3'
_chemical_formula_weight 396.46
_space_group_IT_number 19
_symmetry_cell_setting orthorhombic
_symmetry_Int_Tables_number 19
_symmetry_space_group_name_Hall 'P 2ac 2ab'
_symmetry_space_group_name_H-M 'P 21 21 21'
_audit_creation_date 'Mon Oct 3 13:03:03 2000'
_audit_creation_method 'from TEXRAY.INF file'
_cell_angle_alpha 90
_cell_angle_beta 90
_cell_angle_gamma 90
_cell_formula_units_Z 4
_cell_length_a 12.174(1)
_cell_length_b 21.549(1)
_cell_length_c 7.6755(3)
_cell_measurement_reflns_used 0
_cell_measurement_temperature 183.2
_cell_measurement_theta_max 0.0
_cell_measurement_theta_min 0.0
_cell_volume 2013.6(2)
_computing_cell_refinement 'MSC/AFC Diffractometer Control'
_computing_data_collection 'MSC/AFC Diffractometer Control'
_computing_data_reduction teXsan
_computing_publication_material teXsan
_computing_structure_refinement teXsan
_diffrn_ambient_temperature 183.2
_diffrn_measurement_device unknown
_diffrn_measurement_method 'omega scans with profile analysis'
_diffrn_orient_matrix_UB_11 0.00000
_diffrn_orient_matrix_UB_12 0.00000
_diffrn_orient_matrix_UB_13 0.00000
_diffrn_orient_matrix_UB_21 0.00000
_diffrn_orient_matrix_UB_22 0.00000
_diffrn_orient_matrix_UB_23 0.00000
_diffrn_orient_matrix_UB_31 0.00000
_diffrn_orient_matrix_UB_32 0.00000
_diffrn_orient_matrix_UB_33 0.00000
_diffrn_radiation_monochromator graphite
_diffrn_radiation_source 'X-ray tube'
_diffrn_radiation_type MoKalpha
_diffrn_radiation_wavelength 0.7107
_diffrn_reflns_av_R_equivalents 0.0433
_diffrn_reflns_limit_h_max 15
_diffrn_reflns_limit_h_min -15
_diffrn_reflns_limit_k_max 27
_diffrn_reflns_limit_k_min -27
_diffrn_reflns_limit_l_max 9
_diffrn_reflns_limit_l_min -9
_diffrn_reflns_number 4459
_diffrn_reflns_theta_max 27.48
_diffrn_standards_decay_% 0.00
_diffrn_standards_interval_count 0
_diffrn_standards_number 0
_exptl_absorpt_coefficient_mu 0.093
_exptl_absorpt_correction_type none
_exptl_crystal_colour colorless
_exptl_crystal_density_diffrn 1.308
_exptl_crystal_description column
_exptl_crystal_F_000 840.00
_exptl_crystal_size_max 0.240
_exptl_crystal_size_mid 0.240
_exptl_crystal_size_min 0.150
_refine_diff_density_max 0.20
_refine_diff_density_min -0.18
_refine_ls_extinction_method none
_refine_ls_goodness_of_fit_obs 1.478
_refine_ls_hydrogen_treatment noref
_refine_ls_matrix_type full
_refine_ls_number_parameters 262
_refine_ls_number_reflns 1645
_refine_ls_number_restraints 0
_refine_ls_R_factor_obs 0.0407
_refine_ls_shift/esd_max 0.0001
_refine_ls_structure_factor_coef F
_refine_ls_weighting_scheme sigma
_refine_ls_wR_factor_obs 0.0404
_reflns_number_observed 1645
_reflns_number_total 2639
_reflns_observed_criterion 3.00
_cod_data_source_file b517572k.txt
_cod_data_source_block SRH462_HAMILTON_-_PENG
_cod_depositor_comments
;
The following automatic conversions were performed:

'_atom_site_thermal_displace_type' tag value 'Uij' was replaced with
'Uani' value 54 times.

Automatic conversion script
Id: cif_fix_values 1646 2011-03-28 12:23:43Z adriana 
;
_cod_original_cell_volume 2013.6(4)
_cod_original_sg_symbol_H-M 'P 21 21 21 '
_cod_original_formula_sum 'C23 H25 F N2 O3 '
_cod_database_code 7150432

loop_
_symmetry_equiv_pos_as_xyz
' +x, +y, +z'
'1/2-x, -y,1/2+z'
'1/2+x,1/2-y, -z'
' -x,1/2+y,1/2-z'

loop_
_atom_site_aniso_label
_atom_site_aniso_U_11
_atom_site_aniso_U_22
_atom_site_aniso_U_33
_atom_site_aniso_U_12
_atom_site_aniso_U_13
_atom_site_aniso_U_23
F(1) 0.067(1) 0.067(2) 0.033(1) -0.021(1) -0.015(1) 0.003(1)
O(1) 0.037(1) 0.045(1) 0.043(1) 0.013(1) 0.002(1) -0.010(1)
O(2) 0.034(1) 0.036(1) 0.044(1) -0.009(1) 0.001(1) 0.001(1)
O(3) 0.037(1) 0.028(1) 0.043(1) 0.0011(10) -0.009(1) 0.008(1)
N(1) 0.021(1) 0.025(1) 0.027(1) 0.002(1) 0.000(1) 0.005(1)
N(2) 0.030(1) 0.027(1) 0.026(1) 0.002(1) 0.000(1) -0.002(1)
C(1) 0.031(2) 0.032(2) 0.023(2) 0.006(1) -0.002(2) 0.004(2)
C(2) 0.023(2) 0.032(2) 0.027(1) 0.001(1) 0.000(1) 0.003(2)
C(3) 0.022(2) 0.032(2) 0.028(2) -0.002(1) 0.001(1) 0.004(2)
C(4) 0.027(2) 0.033(2) 0.027(2) -0.003(1) 0.002(1) 0.002(2)
C(5) 0.030(2) 0.030(2) 0.026(1) 0.000(1) -0.003(1) 0.002(2)
C(6) 0.035(2) 0.029(2) 0.029(2) 0.004(1) -0.005(2) 0.000(2)
C(7) 0.045(2) 0.059(2) 0.039(2) -0.015(2) -0.007(2) -0.008(2)
C(8) 0.046(2) 0.061(3) 0.032(2) 0.002(2) -0.006(2) -0.010(2)
C(9) 0.033(2) 0.030(2) 0.020(1) 0.001(2) -0.003(2) -0.003(2)
C(10) 0.055(2) 0.026(2) 0.045(2) -0.003(2) -0.011(2) 0.003(2)
C(11) 0.040(2) 0.022(2) 0.033(2) -0.004(2) -0.004(2) 0.003(2)
C(12) 0.052(2) 0.044(2) 0.048(2) 0.007(2) 0.008(2) 0.003(2)
C(13) 0.109(4) 0.048(3) 0.039(2) -0.003(3) 0.013(3) -0.005(2)
C(14) 0.103(3) 0.056(3) 0.041(2) -0.031(3) -0.032(3) 0.012(2)
C(15) 0.044(2) 0.049(2) 0.067(3) -0.014(2) -0.022(2) 0.024(2)
C(16) 0.035(2) 0.034(2) 0.051(2) -0.005(2) -0.001(2) 0.009(2)
C(17) 0.044(2) 0.027(2) 0.033(2) 0.001(2) -0.003(2) -0.003(2)
C(18) 0.039(2) 0.021(2) 0.025(1) 0.001(1) 0.002(2) -0.004(1)
C(19) 0.036(2) 0.032(2) 0.034(2) -0.005(2) 0.004(2) 0.000(2)
C(20) 0.035(2) 0.037(2) 0.039(2) -0.007(2) -0.004(2) 0.004(2)
C(21) 0.046(2) 0.032(2) 0.029(2) -0.007(2) -0.012(2) -0.001(2)
C(22) 0.042(2) 0.034(2) 0.025(2) -0.003(2) 0.003(2) -0.002(2)
C(23) 0.032(2) 0.034(2) 0.034(2) -0.001(2) -0.001(2) -0.005(2)

loop_
_atom_site_label
_atom_site_fract_x
_atom_site_fract_y
_atom_site_fract_z
_atom_site_U_iso_or_equiv
_atom_site_thermal_displace_type
_atom_site_calc_flag
_atom_site_calc_attached_atom
F(1) 0.6883(2) 0.43533(10) 1.2060(2) 0.0560(6) Uani ? ?
O(1) 0.2904(2) 0.3702(1) 0.5359(3) 0.0413(7) Uani ? ?
O(2) 0.3227(2) 0.15429(9) 0.4989(3) 0.0381(6) Uani ? ?
O(3) 0.5075(2) 0.14654(9) 0.5265(3) 0.0359(6) Uani ? ?
N(1) 0.4364(2) 0.2342(1) 0.4271(3) 0.0244(7) Uani ? ?
N(2) 0.4731(2) 0.3588(1) 0.4797(3) 0.0276(7) Uani ? ?
C(1) 0.3661(2) 0.3394(1) 0.4781(4) 0.0288(9) Uani ? ?
C(2) 0.3472(2) 0.2781(1) 0.3855(4) 0.0273(8) Uani ? ?
C(3) 0.5433(2) 0.2583(1) 0.4125(4) 0.0272(8) Uani ? ?
C(4) 0.5590(2) 0.3184(2) 0.4323(4) 0.0288(8) Uani ? ?
C(5) 0.3395(2) 0.2898(1) 0.1879(3) 0.0287(8) Uani ? ?
C(6) 0.2873(2) 0.2384(1) 0.0803(4) 0.0310(9) Uani ? ?
C(7) 0.1635(3) 0.2359(2) 0.1082(4) 0.047(1) Uani ? ?
C(8) 0.3129(3) 0.2480(2) -0.1112(4) 0.047(1) Uani ? ?
C(9) 0.4138(2) 0.1765(1) 0.4866(3) 0.0276(8) Uani ? ?
C(10) 0.4998(3) 0.0834(2) 0.5927(4) 0.042(1) Uani ? ?
C(11) 0.5490(3) 0.0808(1) 0.7708(4) 0.0316(9) Uani ? ?
C(12) 0.4902(3) 0.0999(2) 0.9147(5) 0.048(1) Uani ? ?
C(13) 0.5368(4) 0.0987(2) 1.0776(5) 0.066(1) Uani ? ?
C(14) 0.6417(5) 0.0771(2) 1.0990(5) 0.067(1) Uani ? ?
C(15) 0.7008(3) 0.0574(2) 0.9583(5) 0.053(1) Uani ? ?
C(16) 0.6550(3) 0.0593(2) 0.7945(4) 0.0399(10) Uani ? ?
C(17) 0.4999(2) 0.4221(2) 0.5391(4) 0.0347(9) Uani ? ?
C(18) 0.5511(3) 0.4242(1) 0.7187(4) 0.0283(8) Uani ? ?
C(19) 0.6613(2) 0.4380(1) 0.7385(4) 0.0338(9) Uani ? ?
C(20) 0.7075(2) 0.4423(2) 0.9022(4) 0.0372(10) Uani ? ?
C(21) 0.6425(3) 0.4321(2) 1.0430(4) 0.0360(9) Uani ? ?
C(22) 0.5328(2) 0.4174(2) 1.0307(4) 0.0339(9) Uani ? ?
C(23) 0.4889(2) 0.4136(2) 0.8651(4) 0.0336(9) Uani ? ?
H(1) 0.2796 0.2610 0.4244 0.0328 Uani ? ?
H(2) 0.6035 0.2316 0.3886 0.0327 Uani ? ?
H(3) 0.6304 0.3350 0.4140 0.0346 Uani ? ?
H(4) 0.2975 0.3265 0.1707 0.0344 Uani ? ?
H(5) 0.4119 0.2961 0.1453 0.0344 Uani ? ?
H(6) 0.3180 0.1999 0.1159 0.0372 Uani ? ?
H(7) 0.1330 0.2759 0.0899 0.0570 Uani ? ?
H(8) 0.1320 0.2074 0.0281 0.0570 Uani ? ?
H(9) 0.1484 0.2227 0.2238 0.0570 Uani ? ?
H(10) 0.3901 0.2519 -0.1262 0.0559 Uani ? ?
H(11) 0.2871 0.2134 -0.1761 0.0559 Uani ? ?
H(12) 0.2777 0.2847 -0.1512 0.0559 Uani ? ?
H(13) 0.4248 0.0713 0.5981 0.0504 Uani ? ?
H(14) 0.5385 0.0561 0.5173 0.0504 Uani ? ?
H(15) 0.4168 0.1140 0.9010 0.0573 Uani ? ?
H(16) 0.4962 0.1129 1.1755 0.0787 Uani ? ?
H(17) 0.6734 0.0758 1.2121 0.0798 Uani ? ?
H(18) 0.7736 0.0423 0.9734 0.0641 Uani ? ?
H(19) 0.6965 0.0457 0.6969 0.0478 Uani ? ?
H(20) 0.5500 0.4399 0.4586 0.0416 Uani ? ?
H(21) 0.4341 0.4458 0.5411 0.0416 Uani ? ?
H(22) 0.7057 0.4445 0.6383 0.0406 Uani ? ?
H(23) 0.7831 0.4521 0.9160 0.0446 Uani ? ?
H(24) 0.4893 0.4102 1.1314 0.0407 Uani ? ?
H(25) 0.4135 0.4033 0.8520 0.0404 Uani ? ?

loop_
_atom_type_symbol
_atom_type_oxidation_number
_atom_type_number_in_cell
_atom_type_scat_dispersion_real
_atom_type_scat_dispersion_imag
_atom_type_scat_source
C 0 92 0.003 0.002 'International Tables'
H 0 100 0.000 0.000 'International Tables'
N 0 8 0.006 0.003 'International Tables'
O 0 12 0.011 0.006 'International Tables'
F 0 4 0.017 0.010 'International Tables'

loop_
_geom_angle_atom_site_label_1
_geom_angle_atom_site_label_2
_geom_angle_atom_site_label_3
_geom_angle
_geom_angle_site_symmetry_1
_geom_angle_site_symmetry_2
_geom_angle_site_symmetry_3
_geom_angle_publ_flag
C(9) O(3) C(10) 118.2(2) ? ? ? yes
C(2) N(1) C(3) 115.3(2) ? ? ? yes
C(2) N(1) C(9) 120.9(2) ? ? ? yes
C(3) N(1) C(9) 123.7(2) ? ? ? yes
C(1) N(2) C(4) 121.0(2) ? ? ? yes
C(1) N(2) C(17) 119.8(2) ? ? ? yes
C(4) N(2) C(17) 119.1(2) ? ? ? yes
O(1) C(1) N(2) 123.3(3) ? ? ? yes
O(1) C(1) C(2) 122.0(3) ? ? ? yes
N(2) C(1) C(2) 114.5(2) ? ? ? yes
N(1) C(2) C(1) 110.2(2) ? ? ? yes
N(1) C(2) C(5) 111.3(2) ? ? ? yes
C(1) C(2) C(5) 109.1(3) ? ? ? yes
N(1) C(3) C(4) 119.2(3) ? ? ? yes
N(2) C(4) C(3) 122.0(3) ? ? ? yes
C(2) C(5) C(6) 116.1(3) ? ? ? yes
C(5) C(6) C(7) 111.3(3) ? ? ? yes
C(5) C(6) C(8) 109.9(3) ? ? ? yes
C(7) C(6) C(8) 110.1(3) ? ? ? yes
O(2) C(9) O(3) 124.7(3) ? ? ? yes
O(2) C(9) N(1) 125.1(3) ? ? ? yes
O(3) C(9) N(1) 110.2(2) ? ? ? yes
O(3) C(10) C(11) 109.2(3) ? ? ? yes
C(10) C(11) C(12) 120.9(3) ? ? ? yes
C(10) C(11) C(16) 120.5(3) ? ? ? yes
C(12) C(11) C(16) 118.6(3) ? ? ? yes
C(11) C(12) C(13) 120.6(3) ? ? ? yes
C(12) C(13) C(14) 120.1(4) ? ? ? yes
C(13) C(14) C(15) 120.1(3) ? ? ? yes
C(14) C(15) C(16) 120.0(3) ? ? ? yes
C(11) C(16) C(15) 120.6(3) ? ? ? yes
N(2) C(17) C(18) 113.7(3) ? ? ? yes
C(17) C(18) C(19) 120.4(3) ? ? ? yes
C(17) C(18) C(23) 120.9(2) ? ? ? yes
C(19) C(18) C(23) 118.7(3) ? ? ? yes
C(18) C(19) C(20) 120.7(3) ? ? ? yes
C(19) C(20) C(21) 118.5(3) ? ? ? yes
F(1) C(21) C(20) 118.8(3) ? ? ? yes
F(1) C(21) C(22) 118.0(3) ? ? ? yes
C(20) C(21) C(22) 123.2(3) ? ? ? yes
C(21) C(22) C(23) 116.9(3) ? ? ? yes
C(18) C(23) C(22) 122.0(3) ? ? ? yes

loop_
_geom_bond_atom_site_label_1
_geom_bond_atom_site_label_2
_geom_bond_distance
_geom_bond_site_symmetry_1
_geom_bond_site_symmetry_2
_geom_bond_publ_flag
F(1) C(21) 1.371(3) ? ? yes
O(1) C(1) 1.219(3) ? ? yes
O(2) C(9) 1.211(3) ? ? yes
O(3) C(9) 1.346(3) ? ? yes
O(3) C(10) 1.454(4) ? ? yes
N(1) C(2) 1.475(4) ? ? yes
N(1) C(3) 1.406(3) ? ? yes
N(1) C(9) 1.354(4) ? ? yes
N(2) C(1) 1.368(4) ? ? yes
N(2) C(4) 1.409(4) ? ? yes
N(2) C(17) 1.473(4) ? ? yes
C(1) C(2) 1.518(4) ? ? yes
C(2) C(5) 1.540(4) ? ? yes
C(3) C(4) 1.318(4) ? ? yes
C(5) C(6) 1.520(4) ? ? yes
C(6) C(7) 1.523(4) ? ? yes
C(6) C(8) 1.517(4) ? ? yes
C(10) C(11) 1.494(4) ? ? yes
C(11) C(12) 1.378(4) ? ? yes
C(11) C(16) 1.383(4) ? ? yes
C(12) C(13) 1.373(6) ? ? yes
C(13) C(14) 1.369(6) ? ? yes
C(14) C(15) 1.366(6) ? ? yes
C(15) C(16) 1.376(4) ? ? yes
C(17) C(18) 1.513(4) ? ? yes
C(18) C(19) 1.383(4) ? ? yes
C(18) C(23) 1.374(4) ? ? yes
C(19) C(20) 1.380(4) ? ? yes
C(20) C(21) 1.357(4) ? ? yes
C(21) C(22) 1.376(4) ? ? yes
C(22) C(23) 1.381(4) ? ? yes
